data_2008018
loop_
_publ_author_name
'Bolte, Michael'
'Dill, Michele'

_publ_section_title
;
 4'-Methoxyacetophenone 2,4-Dinitrophenylhydrazone at 173K
;
_journal_issue 12
_journal_name_full 'Acta Crystallographica Section C'
_journal_page_first IUC9800065
_journal_paper_doi 10.1107/S0108270198099090
_journal_volume 54
_journal_year 1998
_chemical_formula_sum 'C15 H14 N4 O5'
_chemical_formula_weight 330.30
_chemical_name_systematic
;
p-Methoxyacetophenone-2,4-dinitrophenylhydrazone
;
_space_group_IT_number 15
_symmetry_cell_setting monoclinic
_symmetry_space_group_name_Hall '-C 2yc'
_symmetry_space_group_name_H-M 'C 1 2/c 1'
_audit_creation_method SHELXL-97
_cell_angle_alpha 90.00
_cell_angle_beta 117.120(10)
_cell_angle_gamma 90.00
_cell_formula_units_Z 8
_cell_length_a 29.432(4)
_cell_length_b 7.2920(10)
_cell_length_c 15.958(2)
_cell_measurement_reflns_used 7617
_cell_measurement_temperature 173(2)
_cell_measurement_theta_max 25
_cell_measurement_theta_min 1
_cell_volume 3048.3(8)
_computing_cell_refinement 'SAINT (Siemens, 1995)'
_computing_data_collection 'SMART (Siemens, 1995)'
_computing_data_reduction SAINT
_computing_molecular_graphics 'PLATON (Spek, 1990)'
_computing_structure_refinement 'SHELXL97 (Sheldrick, 1997)'
_computing_structure_solution 'SHELXS97 (Sheldrick, 1990)'
_diffrn_ambient_temperature 173(2)
_diffrn_measured_fraction_theta_full 0.904
_diffrn_measured_fraction_theta_max 0.904
_diffrn_measurement_device_type 'Siemens CCD three-circle'
_diffrn_measurement_method \w
_diffrn_radiation_monochromator graphite
_diffrn_radiation_source 'fine-focus sealed tube'
_diffrn_radiation_type MoK\a
_diffrn_radiation_wavelength 0.71073
_diffrn_reflns_av_R_equivalents 0.027
_diffrn_reflns_av_sigmaI/netI 0.0177
_diffrn_reflns_limit_h_max 34
_diffrn_reflns_limit_h_min -38
_diffrn_reflns_limit_k_max 9
_diffrn_reflns_limit_k_min -9
_diffrn_reflns_limit_l_max 21
_diffrn_reflns_limit_l_min -20
_diffrn_reflns_number 22997
_diffrn_reflns_theta_full 28.87
_diffrn_reflns_theta_max 28.87
_diffrn_reflns_theta_min 2.56
_diffrn_standards_decay_% 0
_diffrn_standards_interval_time 1200
_diffrn_standards_number 332
_exptl_absorpt_coefficient_mu 0.111
_exptl_absorpt_correction_T_max 0.973
_exptl_absorpt_correction_T_min 0.917
_exptl_absorpt_correction_type 'empirical (SADABS; Sheldrick, 1996)'
_exptl_crystal_colour Red-brown
_exptl_crystal_density_diffrn 1.439
_exptl_crystal_density_method 'not measured'
_exptl_crystal_description plate
_exptl_crystal_F_000 1376
_exptl_crystal_size_max 0.80
_exptl_crystal_size_mid 0.70
_exptl_crystal_size_min 0.25
_refine_diff_density_max 0.231
_refine_diff_density_min -0.274
_refine_ls_extinction_method none
_refine_ls_goodness_of_fit_ref 1.029
_refine_ls_hydrogen_treatment mixed
_refine_ls_matrix_type full
_refine_ls_number_parameters 222
_refine_ls_number_reflns 3610
_refine_ls_number_restraints 0
_refine_ls_restrained_S_all 1.029
_refine_ls_R_factor_all 0.052
_refine_ls_R_factor_gt 0.041
_refine_ls_shift/su_max 0.015
_refine_ls_shift/su_mean 0.000
_refine_ls_structure_factor_coef Fsqd
_refine_ls_weighting_details 'calc w = 1/[\s^2^(Fo^2^)+(0.0643P)^2^+1.4807P] where P = (Fo^2^+2Fc^2^)/3'
_refine_ls_weighting_scheme calc
_refine_ls_wR_factor_ref 0.119
_reflns_number_gt 2935
_reflns_number_total 3610
_reflns_threshold_expression I>2\s(I)
_cod_data_source_file qb0067.cif
_cod_data_source_block p6
_cod_depositor_comments
;
The following automatic conversions were performed:
'_symmetry_cell_setting' value 'Monoclinic' changed to 'monoclinic'
according to '/home/saulius/struct/CIF-dictionaries/cif_core.dic'
dictionary named 'cif_core.dic' version 2.4.1 from 2010-06-29.

Automatic conversion script
Id: cif_fix_enum 1527 2010-12-29 10:47:43Z saulius 

The following automatic conversions were performed:

'_symmetry_cell_setting' value 'Monoclinic' changed to 'monoclinic'
according to /home/saulius/struct/CIF-dictionaries/cif_core.dic
dictionary named 'cif_core.dic' version 2.4.1 from 2010-06-29.

Automatic conversion script
Id: cif_fix_values 1715 2011-07-08 13:25:40Z adriana 
;
_cod_original_cell_volume 3048.3(7)
_cod_original_sg_symbol_H-M 'C 2/c'
_cod_database_code 2008018
_cod_database_fobs_code 2008018

loop_
_symmetry_equiv_pos_as_xyz
'x, y, z'
'-x, y, -z+1/2'
'x+1/2, y+1/2, z'
'-x+1/2, y+1/2, -z+1/2'
'-x, -y, -z'
'x, -y, z-1/2'
'-x+1/2, -y+1/2, -z'
'x+1/2, -y+1/2, z-1/2'

loop_
_atom_site_label
_atom_site_fract_x
_atom_site_fract_y
_atom_site_fract_z
_atom_site_U_iso_or_equiv
_atom_site_adp_type
_atom_site_calc_flag
_atom_site_refinement_flags
_atom_site_occupancy
_atom_site_disorder_assembly
_atom_site_disorder_group
_atom_site_type_symbol
N1 0.53163(4) 0.29289(14) 0.58550(7) 0.0293(2) Uani d . 1 . . N
H1 0.5201(6) 0.266(2) 0.6274(11) 0.045(4) Uiso d . 1 . . H
N2 0.50213(4) 0.26268(13) 0.49035(6) 0.0277(2) Uani d . 1 . . N
C3 0.45868(4) 0.18223(15) 0.46443(8) 0.0264(2) Uani d . 1 . . C
C4 0.43867(5) 0.11784(19) 0.53145(8) 0.0342(3) Uani d . 1 . . C
H4A 0.4657 0.0523 0.5842 0.051 Uiso calc R 1 . . H
H4B 0.4096 0.0355 0.4982 0.051 Uiso calc R 1 . . H
H4C 0.4277 0.2240 0.5553 0.051 Uiso calc R 1 . . H
C11 0.57909(5) 0.36482(15) 0.61594(7) 0.0267(2) Uani d . 1 . . C
C12 0.61296(5) 0.39735(16) 0.71290(7) 0.0283(3) Uani d . 1 . . C
N12 0.59855(4) 0.35690(15) 0.78668(7) 0.0354(3) Uani d . 1 . . N
O121 0.55462(4) 0.30299(17) 0.76455(7) 0.0491(3) Uani d . 1 . . O
O122 0.63047(4) 0.37848(16) 0.86939(6) 0.0488(3) Uani d . 1 . . O
C13 0.66096(5) 0.47428(16) 0.74163(8) 0.0300(3) Uani d . 1 . . C
H13 0.6829 0.4944 0.8066 0.036 Uiso calc R 1 . . H
C14 0.67621(4) 0.52086(17) 0.67484(8) 0.0300(3) Uani d . 1 . . C
N14 0.72508(4) 0.61224(17) 0.70389(8) 0.0396(3) Uani d . 1 . . N
O141 0.73609(4) 0.66673(17) 0.64225(7) 0.0516(3) Uani d . 1 . . O
O142 0.75342(4) 0.6331(2) 0.78845(7) 0.0628(4) Uani d . 1 . . O
C15 0.64492(5) 0.48676(17) 0.57876(8) 0.0317(3) Uani d . 1 . . C
H15 0.6564 0.5169 0.5336 0.038 Uiso calc R 1 . . H
C16 0.59792(5) 0.41004(17) 0.55070(8) 0.0303(3) Uani d . 1 . . C
H16 0.5772 0.3861 0.4857 0.036 Uiso calc R 1 . . H
C31 0.42802(4) 0.15524(15) 0.36103(8) 0.0262(2) Uani d . 1 . . C
C32 0.44688(5) 0.21651(18) 0.29892(8) 0.0325(3) Uani d . 1 . . C
H32 0.4796 0.2727 0.3238 0.039 Uiso calc R 1 . . H
C33 0.41875(5) 0.1963(2) 0.20268(9) 0.0366(3) Uani d . 1 . . C
H33 0.4324 0.2378 0.1623 0.044 Uiso calc R 1 . . H
C34 0.37053(5) 0.11577(18) 0.16413(8) 0.0336(3) Uani d . 1 . . C
O34 0.34562(4) 0.10677(16) 0.06802(6) 0.0464(3) Uani d . 1 . . O
C341 0.29645(6) 0.0190(3) 0.02556(10) 0.0555(4) Uani d . 1 . . C
H34A 0.2827 0.0211 -0.0431 0.083 Uiso calc R 1 . . H
H34B 0.2732 0.0846 0.0436 0.083 Uiso calc R 1 . . H
H34C 0.3000 -0.1083 0.0473 0.083 Uiso calc R 1 . . H
C35 0.35108(5) 0.05163(18) 0.22366(9) 0.0330(3) Uani d . 1 . . C
H35 0.3185 -0.0056 0.1983 0.040 Uiso calc R 1 . . H
C36 0.38006(5) 0.07234(16) 0.32144(8) 0.0296(3) Uani d . 1 . . C
H36 0.3666 0.0287 0.3617 0.036 Uiso calc R 1 . . H

loop_
_atom_site_aniso_label
_atom_site_aniso_U_11
_atom_site_aniso_U_22
_atom_site_aniso_U_33
_atom_site_aniso_U_12
_atom_site_aniso_U_13
_atom_site_aniso_U_23
N1 0.0369(6) 0.0307(5) 0.0200(4) -0.0002(4) 0.0127(4) 0.0011(4)
N2 0.0347(5) 0.0259(5) 0.0205(4) 0.0029(4) 0.0109(4) 0.0004(4)
C3 0.0335(6) 0.0228(5) 0.0247(5) 0.0059(4) 0.0149(5) 0.0018(4)
C4 0.0401(7) 0.0404(7) 0.0259(6) 0.0027(5) 0.0184(5) 0.0019(5)
C11 0.0351(6) 0.0224(5) 0.0212(5) 0.0042(4) 0.0116(5) 0.0011(4)
C12 0.0388(6) 0.0272(6) 0.0190(5) 0.0031(5) 0.0133(5) 0.0032(4)
N12 0.0463(6) 0.0388(6) 0.0212(5) -0.0027(5) 0.0154(4) 0.0018(4)
O121 0.0488(6) 0.0721(7) 0.0300(5) -0.0148(5) 0.0212(4) 0.0027(5)
O122 0.0579(6) 0.0656(7) 0.0198(4) -0.0115(5) 0.0151(4) 0.0005(4)
C13 0.0366(6) 0.0285(6) 0.0209(5) 0.0040(5) 0.0095(5) 0.0022(4)
C14 0.0306(6) 0.0308(6) 0.0269(6) 0.0047(5) 0.0115(5) 0.0034(5)
N14 0.0346(6) 0.0469(7) 0.0330(6) 0.0005(5) 0.0118(5) 0.0068(5)
O141 0.0414(6) 0.0720(8) 0.0428(6) -0.0050(5) 0.0203(5) 0.0128(5)
O142 0.0487(6) 0.0918(10) 0.0330(5) -0.0244(6) 0.0057(5) 0.0049(6)
C15 0.0376(6) 0.0360(6) 0.0243(5) 0.0057(5) 0.0166(5) 0.0030(5)
C16 0.0377(6) 0.0330(6) 0.0194(5) 0.0039(5) 0.0124(5) -0.0009(4)
C31 0.0320(6) 0.0245(5) 0.0235(5) 0.0056(4) 0.0138(5) 0.0007(4)
C32 0.0330(6) 0.0382(7) 0.0286(6) -0.0004(5) 0.0161(5) -0.0010(5)
C33 0.0422(7) 0.0467(7) 0.0271(6) 0.0011(6) 0.0210(5) 0.0010(5)
C34 0.0390(7) 0.0372(7) 0.0228(5) 0.0058(5) 0.0124(5) -0.0022(5)
O34 0.0470(6) 0.0647(7) 0.0230(4) -0.0011(5) 0.0121(4) -0.0032(4)
C341 0.0497(9) 0.0737(11) 0.0273(6) -0.0052(8) 0.0038(6) -0.0050(7)
C35 0.0330(6) 0.0334(6) 0.0301(6) 0.0005(5) 0.0121(5) -0.0025(5)
C36 0.0359(6) 0.0282(6) 0.0280(6) 0.0026(5) 0.0173(5) 0.0013(5)

loop_
_atom_type_symbol
_atom_type_description
_atom_type_scat_dispersion_real
_atom_type_scat_dispersion_imag
_atom_type_scat_source
C C 0.0033 0.0016 'International Tables Vol C Tables 4.2.6.8 and 6.1.1.4'
H H 0.0000 0.0000 'International Tables Vol C Tables 4.2.6.8 and 6.1.1.4'
N N 0.0061 0.0033 'International Tables Vol C Tables 4.2.6.8 and 6.1.1.4'
O O 0.0106 0.0060 'International Tables Vol C Tables 4.2.6.8 and 6.1.1.4'

loop_
_geom_angle_atom_site_label_1
_geom_angle_atom_site_label_2
_geom_angle_atom_site_label_3
_geom_angle
C11 N1 N2 118.93(10)
C3 N2 N1 117.33(10)
N2 C3 C31 115.23(10)
N2 C3 C4 124.24(10)
C31 C3 C4 120.53(10)
N1 C11 C16 120.53(10)
N1 C11 C12 123.24(11)
C16 C11 C12 116.23(11)
C13 C12 C11 121.83(11)
C13 C12 N12 116.32(10)
C11 C12 N12 121.83(11)
O122 N12 O121 122.20(11)
O122 N12 C12 118.73(11)
O121 N12 C12 119.07(10)
C14 C13 C12 119.10(10)
C13 C14 C15 121.28(12)
C13 C14 N14 119.38(11)
C15 C14 N14 119.31(11)
O142 N14 O141 122.81(12)
O142 N14 C14 118.89(11)
O141 N14 C14 118.30(11)
C16 C15 C14 119.53(11)
C15 C16 C11 121.96(10)
C36 C31 C32 117.39(10)
C36 C31 C3 122.43(10)
C32 C31 C3 120.17(11)
C33 C32 C31 121.26(12)
C32 C33 C34 120.64(12)
O34 C34 C33 115.65(11)
O34 C34 C35 124.85(12)
C33 C34 C35 119.50(11)
C34 O34 C341 117.37(11)
C34 C35 C36 119.40(12)
C31 C36 C35 121.79(11)

loop_
_geom_bond_atom_site_label_1
_geom_bond_atom_site_label_2
_geom_bond_site_symmetry_2
_geom_bond_distance
_geom_bond_publ_flag
N1 C11 . 1.3578(16) y
N1 N2 . 1.3807(13) y
N2 C3 . 1.2916(16) y
C3 C31 . 1.4893(15) ?
C3 C4 . 1.5118(16) ?
C11 C16 . 1.4235(17) ?
C11 C12 . 1.4275(15) ?
C12 C13 . 1.3894(18) ?
C12 N12 . 1.4521(15) ?
N12 O122 . 1.2324(13) y
N12 O121 . 1.2388(15) y
C13 C14 . 1.3744(17) ?
C14 C15 . 1.4048(16) ?
C14 N14 . 1.4560(17) ?
N14 O142 . 1.2303(14) y
N14 O141 . 1.2333(15) y
C15 C16 . 1.3645(18) ?
C31 C36 . 1.3942(17) ?
C31 C32 . 1.4114(17) ?
C32 C33 . 1.3808(17) ?
C33 C34 . 1.3935(19) ?
C34 O34 . 1.3672(14) ?
C34 C35 . 1.3943(19) ?
O34 C341 . 1.4382(19) ?
C35 C36 . 1.4042(17) ?

loop_
_geom_hbond_atom_site_label_D
_geom_hbond_atom_site_label_H
_geom_hbond_atom_site_label_A
_geom_hbond_site_symmetry_A
_geom_hbond_distance_DH
_geom_hbond_distance_HA
_geom_hbond_distance_DA
_geom_hbond_angle_DHA
N1 H1 O121 . 0.899(17) 1.967(16) 2.6199(14) 128.2(13)
C15 H15 O122 6_565 0.95 2.49 3.3187(16) 145.5
C35 H35 O141 8_455 0.95 2.47 3.4160(18) 176.1
C341 H34A O142 3_444 0.98 2.55 3.4990(19) 162.0
C4 H4C O121 2_656 0.98 2.74 3.4458(16) 129.5
C341 H34C O122 5_656 0.98 2.71 3.543(2) 142.7
C4 H4C O122 2_656 0.98 2.74 3.6321(17) 151.3

loop_
_geom_torsion_atom_site_label_1
_geom_torsion_atom_site_label_2
_geom_torsion_atom_site_label_3
_geom_torsion_atom_site_label_4
_geom_torsion
C11 N1 N2 C3 175.22(10)
N1 N2 C3 C31 179.17(9)
N1 N2 C3 C4 -0.74(17)
N2 N1 C11 C16 0.62(16)
N2 N1 C11 C12 -178.55(10)
N1 C11 C12 C13 -178.80(11)
C16 C11 C12 C13 2.00(17)
N1 C11 C12 N12 -0.67(18)
C16 C11 C12 N12 -179.87(10)
C13 C12 N12 O122 -5.73(17)
C11 C12 N12 O122 176.03(11)
C13 C12 N12 O121 173.86(12)
C11 C12 N12 O121 -4.37(18)
C11 C12 C13 C14 0.19(18)
N12 C12 C13 C14 -178.05(11)
C12 C13 C14 C15 -2.06(18)
C12 C13 C14 N14 176.09(11)
C13 C14 N14 O142 5.54(19)
C15 C14 N14 O142 -176.27(13)
C13 C14 N14 O141 -173.95(12)
C15 C14 N14 O141 4.24(18)
C13 C14 C15 C16 1.62(19)
N14 C14 C15 C16 -176.53(11)
C14 C15 C16 C11 0.73(18)
N1 C11 C16 C15 178.32(11)
C12 C11 C16 C15 -2.46(17)
N2 C3 C31 C36 -179.35(11)
C4 C3 C31 C36 0.57(17)
N2 C3 C31 C32 -0.20(16)
C4 C3 C31 C32 179.71(11)
C36 C31 C32 C33 0.48(18)
C3 C31 C32 C33 -178.71(11)
C31 C32 C33 C34 0.5(2)
C32 C33 C34 O34 178.51(12)
C32 C33 C34 C35 -1.3(2)
C33 C34 O34 C341 177.97(13)
C35 C34 O34 C341 -2.2(2)
O34 C34 C35 C36 -178.69(12)
C33 C34 C35 C36 1.14(19)
C32 C31 C36 C35 -0.67(17)
C3 C31 C36 C35 178.50(11)
C34 C35 C36 C31 -0.14(18)

loop_
_cod_related_entry_id
_cod_related_entry_database
_cod_related_entry_code
1 ChemSpider 4576872
